data_4332992
loop_
_publ_author_name
'Roggan, Stefan'
'Limberg, Christian'
'Ziemer, Burkhard'
'Siemons, Maike'
'Simon, Ulrich'

_publ_section_title
;
 Reactivity and Properties of
 [&#x2212;O&#x2212;BiIII...OMo&#x2212;]nChains
;
_journal_issue 22
_journal_name_full 'Inorganic Chemistry'
_journal_page_first 9020
_journal_page_last 9031
_journal_paper_doi 10.1021/ic061198c
_journal_volume 45
_journal_year 2006
_chemical_formula_moiety 'C14 H15 Bi1 O1'
_chemical_formula_sum 'C14 H15 Bi O'
_chemical_formula_weight 816.48
_chemical_name_systematic
; 
 ? 
;
_space_group_IT_number 61
_symmetry_cell_setting orthorhombic
_symmetry_space_group_name_Hall '-P 2ac 2ab'
_symmetry_space_group_name_H-M 'P b c a'
_atom_sites_solution_hydrogens geom
_atom_sites_solution_primary direct
_atom_sites_solution_secondary difmap
_audit_creation_method SHELXL-97
_cell_angle_alpha 90.00
_cell_angle_beta 90.00
_cell_angle_gamma 90.00
_cell_formula_units_Z 8
_cell_length_a 13.8069(7)
_cell_length_b 8.4987(6)
_cell_length_c 21.1668(10)
_cell_measurement_reflns_used 5000
_cell_measurement_temperature 180(2)
_cell_measurement_theta_max 28.0
_cell_measurement_theta_min 4.0
_cell_volume 2483.7(2)
_computing_structure_refinement 'SHELXL-97 (Sheldrick, 1997)'
_computing_structure_solution 'SHELXS-97 (Sheldrick, 1990)'
_diffrn_ambient_temperature 180(2)
_diffrn_measured_fraction_theta_full 0.978
_diffrn_measured_fraction_theta_max 0.978
_diffrn_radiation_monochromator graphite
_diffrn_radiation_source 'fine-focus sealed tube'
_diffrn_radiation_type MoK\a
_diffrn_radiation_wavelength 0.71073
_diffrn_reflns_av_R_equivalents 0.0000
_diffrn_reflns_av_sigmaI/netI 0.0250
_diffrn_reflns_limit_h_max 18
_diffrn_reflns_limit_h_min -18
_diffrn_reflns_limit_k_max 11
_diffrn_reflns_limit_k_min -11
_diffrn_reflns_limit_l_max 28
_diffrn_reflns_limit_l_min -28
_diffrn_reflns_number 3344
_diffrn_reflns_theta_full 29.37
_diffrn_reflns_theta_max 29.37
_diffrn_reflns_theta_min 3.41
_exptl_absorpt_coefficient_mu 14.173
_exptl_absorpt_correction_T_max 0.1094
_exptl_absorpt_correction_T_min 0.0702
_exptl_absorpt_correction_type numerical
_exptl_crystal_density_diffrn 2.183
_exptl_crystal_density_method none
_exptl_crystal_F_000 1520
_exptl_crystal_size_max 0.40
_exptl_crystal_size_mid 0.36
_exptl_crystal_size_min 0.28
_refine_diff_density_max 1.706
_refine_diff_density_min -1.962
_refine_diff_density_rms 0.155
_refine_ls_extinction_coef 0.00037(4)
_refine_ls_extinction_expression Fc^*^=kFc[1+0.001xFc^2^\l^3^/sin(2\q)]^-1/4^
_refine_ls_extinction_method SHELXL
_refine_ls_goodness_of_fit_ref 0.997
_refine_ls_hydrogen_treatment mixed
_refine_ls_matrix_type full
_refine_ls_number_parameters 151
_refine_ls_number_reflns 3344
_refine_ls_number_restraints 1
_refine_ls_restrained_S_all 0.997
_refine_ls_R_factor_all 0.0480
_refine_ls_R_factor_gt 0.0278
_refine_ls_shift/su_max 0.003
_refine_ls_shift/su_mean 0.000
_refine_ls_structure_factor_coef Fsqd
_refine_ls_weighting_details 'calc w=1/[\s^2^(Fo^2^)+(0.0264P)^2^] where P=(Fo^2^+2Fc^2^)/3'
_refine_ls_weighting_scheme calc
_refine_ls_wR_factor_gt 0.0456
_refine_ls_wR_factor_ref 0.0494
_reflns_number_gt 2564
_reflns_number_total 3344
_reflns_threshold_expression I>2sigma(I)
_cod_data_source_file ic061198csup3.cif
_cod_data_source_block d:\x-data\rogg45
_cod_original_formula_sum 'C14 H15 Bi1 O1'
_cod_database_code 4332992

loop_
_symmetry_equiv_pos_as_xyz
'x, y, z'
'-x+1/2, -y, z+1/2'
'x+1/2, -y+1/2, -z'
'-x, y+1/2, -z+1/2'
'-x, -y, -z'
'x-1/2, y, -z-1/2'
'-x-1/2, y-1/2, z'
'x, -y-1/2, z-1/2'

loop_
_atom_site_label
_atom_site_type_symbol
_atom_site_fract_x
_atom_site_fract_y
_atom_site_fract_z
_atom_site_U_iso_or_equiv
_atom_site_adp_type
_atom_site_occupancy
_atom_site_symmetry_multiplicity
_atom_site_calc_flag
_atom_site_refinement_flags
C1 C 0.0801(4) 0.1999(5) 0.33154(18) 0.0133(8) Uani 1 1 d .
C2 C 0.0582(3) 0.1714(5) 0.39563(19) 0.0142(8) Uani 1 1 d .
C3 C 0.1269(4) 0.2106(6) 0.4412(2) 0.0194(9) Uani 1 1 d .
H3 H 0.1130 0.1902 0.4844 0.023 Uiso 1 1 calc R
C4 C 0.2148(4) 0.2786(6) 0.4256(2) 0.0214(10) Uani 1 1 d .
H4 H 0.2607 0.3028 0.4576 0.026 Uiso 1 1 calc R
C5 C 0.2357(4) 0.3111(7) 0.3625(2) 0.0225(10) Uani 1 1 d .
H5 H 0.2950 0.3602 0.3512 0.027 Uiso 1 1 calc R
C6 C 0.1685(4) 0.2708(6) 0.3163(2) 0.0172(8) Uani 1 1 d .
H6 H 0.1831 0.2919 0.2733 0.021 Uiso 1 1 calc R
C7 C -0.0369(4) 0.1012(6) 0.41637(19) 0.0198(10) Uani 1 1 d .
H7A H -0.0323 -0.0139 0.4155 0.024 Uiso 1 1 calc R
H7B H -0.0884 0.1356 0.3877 0.024 Uiso 1 1 calc R
H7C H -0.0518 0.1361 0.4594 0.024 Uiso 1 1 calc R
C8 C 0.0813(3) 0.0527(5) 0.18241(18) 0.0125(8) Uani 1 1 d .
C9 C 0.0593(3) 0.0637(5) 0.11718(18) 0.0143(8) Uani 1 1 d .
C10 C 0.1275(4) 0.0079(6) 0.0741(2) 0.0213(10) Uani 1 1 d .
H10 H 0.1151 0.0187 0.0302 0.026 Uiso 1 1 calc R
C11 C 0.2127(4) -0.0628(7) 0.0934(2) 0.0253(11) Uani 1 1 d .
H11 H 0.2573 -0.1018 0.0630 0.030 Uiso 1 1 calc R
C12 C 0.2328(4) -0.0763(7) 0.1573(2) 0.0225(10) Uani 1 1 d .
H12 H 0.2910 -0.1252 0.1710 0.027 Uiso 1 1 calc R
C13 C 0.1671(4) -0.0178(5) 0.20135(19) 0.0162(8) Uani 1 1 d .
H13 H 0.1813 -0.0264 0.2451 0.019 Uiso 1 1 calc R
C14 C -0.0350(4) 0.1266(6) 0.09424(19) 0.0210(10) Uani 1 1 d .
H14A H -0.0482 0.2278 0.1147 0.025 Uiso 1 1 calc R
H14B H -0.0868 0.0521 0.1045 0.025 Uiso 1 1 calc R
H14C H -0.0321 0.1414 0.0484 0.025 Uiso 1 1 calc R
O O 0.0115(2) 0.3824(3) 0.20916(13) 0.0154(6) Uani 1 1 d D
H1 H 0.043(4) 0.365(6) 0.1763(17) 0.019 Uiso 1 1 d D
Bi Bi -0.026511(10) 0.138844(16) 0.254679(5) 0.01129(5) Uani 1 1 d .

loop_
_atom_site_aniso_label
_atom_site_aniso_U_11
_atom_site_aniso_U_22
_atom_site_aniso_U_33
_atom_site_aniso_U_23
_atom_site_aniso_U_13
_atom_site_aniso_U_12
C1 0.019(2) 0.0083(17) 0.0126(17) -0.0008(13) 0.0008(15) 0.0010(18)
C2 0.019(2) 0.010(2) 0.0140(17) 0.0014(13) 0.0000(14) 0.0023(16)
C3 0.023(2) 0.023(2) 0.0123(17) 0.0000(16) -0.0016(16) 0.003(2)
C4 0.018(2) 0.025(3) 0.021(2) -0.0028(18) -0.0053(17) 0.000(2)
C5 0.021(2) 0.026(2) 0.021(2) 0.0010(18) -0.0018(18) -0.004(2)
C6 0.017(2) 0.020(2) 0.0144(17) 0.0004(15) -0.0004(16) -0.002(2)
C7 0.025(3) 0.018(2) 0.0164(17) -0.0012(14) 0.0054(17) -0.007(2)
C8 0.016(2) 0.0094(18) 0.0117(16) 0.0005(13) 0.0047(15) 0.0002(17)
C9 0.018(2) 0.013(2) 0.0119(17) -0.0005(14) -0.0007(14) -0.0025(17)
C10 0.029(3) 0.022(2) 0.0129(18) -0.0019(16) 0.0032(17) -0.005(2)
C11 0.026(3) 0.029(3) 0.021(2) -0.005(2) 0.0077(18) 0.002(2)
C12 0.018(2) 0.027(2) 0.023(2) 0.0039(19) 0.0038(17) 0.006(2)
C13 0.017(2) 0.017(2) 0.0139(17) 0.0028(15) 0.0003(16) 0.0022(19)
C14 0.028(3) 0.020(2) 0.0156(16) -0.0001(16) -0.0102(17) 0.001(3)
O 0.0251(16) 0.0100(14) 0.0112(11) 0.0005(9) 0.0016(10) -0.0009(14)
Bi 0.01390(7) 0.00944(7) 0.01054(7) 0.00024(6) -0.00053(6) 0.00026(6)

loop_
_atom_type_symbol
_atom_type_description
_atom_type_scat_dispersion_real
_atom_type_scat_dispersion_imag
_atom_type_scat_source
C C 0.0033 0.0016 'International Tables Vol C Tables 4.2.6.8 and 6.1.1.4'
H H 0.0000 0.0000 'International Tables Vol C Tables 4.2.6.8 and 6.1.1.4'
O O 0.0106 0.0060 'International Tables Vol C Tables 4.2.6.8 and 6.1.1.4'
Bi Bi -4.1077 10.2566 'International Tables Vol C Tables 4.2.6.8 and 6.1.1.4'

loop_
_geom_angle_atom_site_label_1
_geom_angle_atom_site_label_2
_geom_angle_atom_site_label_3
_geom_angle
_geom_angle_site_symmetry_1
_geom_angle_site_symmetry_3
C6 C1 C2 118.9(4) . .
C6 C1 Bi 120.2(3) . .
C2 C1 Bi 120.9(3) . .
C3 C2 C1 118.6(4) . .
C3 C2 C7 119.1(4) . .
C1 C2 C7 122.3(4) . .
C4 C3 C2 122.0(4) . .
C4 C3 H3 119.0 . .
C2 C3 H3 119.0 . .
C3 C4 C5 119.6(4) . .
C3 C4 H4 120.2 . .
C5 C4 H4 120.2 . .
C6 C5 C4 119.2(5) . .
C6 C5 H5 120.4 . .
C4 C5 H5 120.4 . .
C5 C6 C1 121.7(4) . .
C5 C6 H6 119.1 . .
C1 C6 H6 119.1 . .
C2 C7 H7A 109.5 . .
C2 C7 H7B 109.5 . .
H7A C7 H7B 109.5 . .
C2 C7 H7C 109.5 . .
H7A C7 H7C 109.5 . .
H7B C7 H7C 109.5 . .
C13 C8 C9 119.6(4) . .
C13 C8 Bi 120.5(3) . .
C9 C8 Bi 119.9(3) . .
C10 C9 C8 118.0(4) . .
C10 C9 C14 120.0(4) . .
C8 C9 C14 121.9(4) . .
C11 C10 C9 122.1(4) . .
C11 C10 H10 119.0 . .
C9 C10 H10 119.0 . .
C10 C11 C12 119.6(5) . .
C10 C11 H11 120.2 . .
C12 C11 H11 120.2 . .
C11 C12 C13 119.6(5) . .
C11 C12 H12 120.2 . .
C13 C12 H12 120.2 . .
C8 C13 C12 121.2(4) . .
C8 C13 H13 119.4 . .
C12 C13 H13 119.4 . .
C9 C14 H14A 109.5 . .
C9 C14 H14B 109.5 . .
H14A C14 H14B 109.5 . .
C9 C14 H14C 109.5 . .
H14A C14 H14C 109.5 . .
H14B C14 H14C 109.5 . .
Bi O Bi 135.61(13) 4 .
Bi O H1 113(4) 4 .
Bi O H1 108(4) . .
C8 Bi C1 97.65(16) . .
C8 Bi O 81.94(12) . 4_545
C1 Bi O 85.39(13) . 4_545
C8 Bi O 81.96(12) . .
C1 Bi O 86.98(13) . .
O Bi O 161.09(3) 4_545 .

loop_
_geom_bond_atom_site_label_1
_geom_bond_atom_site_label_2
_geom_bond_distance
_geom_bond_site_symmetry_2
C1 C6 1.399(7) .
C1 C2 1.411(5) .
C1 Bi 2.255(4) .
C2 C3 1.394(6) .
C2 C7 1.507(7) .
C3 C4 1.385(7) .
C3 H3 0.9500 .
C4 C5 1.393(7) .
C4 H4 0.9500 .
C5 C6 1.390(7) .
C5 H5 0.9500 .
C6 H6 0.9500 .
C7 H7A 0.9800 .
C7 H7B 0.9800 .
C7 H7C 0.9800 .
C8 C13 1.387(6) .
C8 C9 1.417(5) .
C8 Bi 2.256(4) .
C9 C10 1.394(6) .
C9 C14 1.489(7) .
C10 C11 1.382(8) .
C10 H10 0.9500 .
C11 C12 1.386(7) .
C11 H11 0.9500 .
C12 C13 1.392(6) .
C12 H12 0.9500 .
C13 H13 0.9500 .
C14 H14A 0.9800 .
C14 H14B 0.9800 .
C14 H14C 0.9800 .
O Bi 2.319(3) 4
O Bi 2.343(3) .
O H1 0.83(4) .
Bi O 2.319(3) 4_545

loop_
_geom_torsion_atom_site_label_1
_geom_torsion_atom_site_label_2
_geom_torsion_atom_site_label_3
_geom_torsion_atom_site_label_4
_geom_torsion
_geom_torsion_site_symmetry_1
_geom_torsion_site_symmetry_4
C6 C1 C2 C3 -1.9(6) . .
Bi C1 C2 C3 179.7(3) . .
C6 C1 C2 C7 177.7(4) . .
Bi C1 C2 C7 -0.7(6) . .
C1 C2 C3 C4 1.0(7) . .
C7 C2 C3 C4 -178.6(5) . .
C2 C3 C4 C5 0.8(8) . .
C3 C4 C5 C6 -1.7(8) . .
C4 C5 C6 C1 0.7(8) . .
C2 C1 C6 C5 1.1(7) . .
Bi C1 C6 C5 179.5(4) . .
C13 C8 C9 C10 -2.5(7) . .
Bi C8 C9 C10 -179.4(3) . .
C13 C8 C9 C14 175.1(5) . .
Bi C8 C9 C14 -1.9(6) . .
C8 C9 C10 C11 2.8(7) . .
C14 C9 C10 C11 -174.8(5) . .
C9 C10 C11 C12 -1.4(9) . .
C10 C11 C12 C13 -0.4(9) . .
C9 C8 C13 C12 0.8(7) . .
Bi C8 C13 C12 177.8(4) . .
C11 C12 C13 C8 0.6(8) . .
C13 C8 Bi C1 30.7(4) . .
C9 C8 Bi C1 -152.4(3) . .
C13 C8 Bi O -53.5(3) . 4_545
C9 C8 Bi O 123.4(3) . 4_545
C13 C8 Bi O 116.5(4) . .
C9 C8 Bi O -66.6(3) . .
C6 C1 Bi C8 39.7(4) . .
C2 C1 Bi C8 -141.9(3) . .
C6 C1 Bi O 120.9(4) . 4_545
C2 C1 Bi O -60.7(3) . 4_545
C6 C1 Bi O -41.8(4) . .
C2 C1 Bi O 136.6(4) . .
Bi O Bi C8 -145.3(2) 4 .
Bi O Bi C1 -47.1(2) 4 .
Bi O Bi O -113.4(3) 4 4_545
